data_4515402
loop_
_publ_author_name
'Sarkar, Koushik'
'Khasimbi, Shaik'
'Mandal, Souvik'
'Dastidar, Parthasarathi'

_publ_section_title
;
 Rationally Developed Metallogelators Derived from Pyridyl Derivatives of
 NSAIDs Displaying Anti-Inflammatory and Anticancer Activities.
;
_journal_issue 36
_journal_name_full 'ACS applied materials &amp; interfaces'
_journal_page_first 30649
_journal_page_last 30661
_journal_paper_doi 10.1021/acsami.8b09872
_journal_volume 10
_journal_year 2018
_chemical_formula_moiety '0.25(C18 H9 N2 O), 0.75(C18 H13 N2 O)'
_chemical_formula_sum 'C18 H12 N2 O'
_chemical_formula_weight 272.30
_space_group_crystal_system triclinic
_space_group_IT_number 2
_space_group_name_Hall '-P 1'
_space_group_name_H-M_alt 'P -1'
_atom_sites_solution_hydrogens geom
_atom_sites_solution_primary direct
_audit_creation_date 2018-08-13
_audit_creation_method
;
Olex2 1.2
(compiled 2017.08.10 svn.r3458 for OlexSys, GUI svn.r5381)
;
_cell_angle_alpha 90.52(3)
_cell_angle_beta 90.72(3)
_cell_angle_gamma 98.25(3)
_cell_formula_units_Z 8
_cell_length_a 10.597(5)
_cell_length_b 11.931(5)
_cell_length_c 27.145(12)
_cell_measurement_reflns_used 4629
_cell_measurement_temperature 120(2)
_cell_measurement_theta_max 19.779
_cell_measurement_theta_min 2.274
_cell_volume 3396(3)
_computing_cell_refinement 'SAINT V8.38A (?, 2016)'
_computing_data_reduction 'SAINT V8.38A (?, 2016)'
_computing_molecular_graphics 'Olex2 (Dolomanov et al., 2009)'
_computing_publication_material 'Olex2 (Dolomanov et al., 2009)'
_computing_structure_refinement 'XL (Sheldrick, 2008)'
_computing_structure_solution 'ShelXS (Sheldrick, 2008)'
_diffrn_ambient_temperature 120.01
_diffrn_measured_fraction_theta_full 0.982
_diffrn_measured_fraction_theta_max 0.982
_diffrn_measurement_device_type 'Bruker APEX-II CCD'
_diffrn_measurement_method '\f and \w scans'
_diffrn_radiation_type MoK\a
_diffrn_radiation_wavelength 0.71073
_diffrn_reflns_av_R_equivalents 0.0527
_diffrn_reflns_av_unetI/netI 0.0598
_diffrn_reflns_Laue_measured_fraction_full 0.982
_diffrn_reflns_Laue_measured_fraction_max 0.982
_diffrn_reflns_limit_h_max 12
_diffrn_reflns_limit_h_min -12
_diffrn_reflns_limit_k_max 13
_diffrn_reflns_limit_k_min -13
_diffrn_reflns_limit_l_max 30
_diffrn_reflns_limit_l_min -30
_diffrn_reflns_number 37373
_diffrn_reflns_point_group_measured_fraction_full 0.982
_diffrn_reflns_point_group_measured_fraction_max 0.982
_diffrn_reflns_theta_full 24.110
_diffrn_reflns_theta_max 24.110
_diffrn_reflns_theta_min 0.750
_diffrn_standards_number 0
_exptl_absorpt_coefficient_mu 0.067
_exptl_absorpt_correction_T_max 0.7450
_exptl_absorpt_correction_T_min 0.6300
_exptl_absorpt_correction_type multi-scan
_exptl_absorpt_process_details
'SADABS-2016/2 (Bruker,2016/2) was used for absorption correction. wR2(int) was 0.1163 before and 0.0540 after correction. The Ratio of minimum to maximum transmission is 0.8456. The \l/2 correction factor is Not present.'
_exptl_crystal_colour colourless
_exptl_crystal_colour_primary colourless
_exptl_crystal_density_diffrn 1.065
_exptl_crystal_description block
_exptl_crystal_F_000 1136
_exptl_crystal_size_max 0.46
_exptl_crystal_size_mid 0.42
_exptl_crystal_size_min 0.2
_refine_diff_density_max 0.384
_refine_diff_density_min -0.218
_refine_diff_density_rms 0.066
_refine_ls_extinction_method none
_refine_ls_goodness_of_fit_ref 1.049
_refine_ls_hydrogen_treatment constr
_refine_ls_matrix_type full
_refine_ls_number_parameters 870
_refine_ls_number_reflns 10607
_refine_ls_number_restraints 1
_refine_ls_restrained_S_all 1.049
_refine_ls_R_factor_all 0.1421
_refine_ls_R_factor_gt 0.0763
_refine_ls_shift/su_max 0.009
_refine_ls_shift/su_mean 0.001
_refine_ls_structure_factor_coef Fsqd
_refine_ls_weighting_details 'w=1/[\s^2^(Fo^2^)+(0.1596P)^2^+0.0692P] where P=(Fo^2^+2Fc^2^)/3'
_refine_ls_weighting_scheme calc
_refine_ls_wR_factor_gt 0.2251
_refine_ls_wR_factor_ref 0.2746
_reflns_Friedel_coverage 0.000
_reflns_number_gt 5627
_reflns_number_total 10607
_reflns_threshold_expression 'I > 2\s(I)'
_cod_data_source_file am8b09872_si_008.cif
_cod_data_source_block 3pyIBU
_cod_database_code 4515402
_shelx_shelxl_version_number 2016/6
_shelx_space_group_comment
;
The symmetry employed for this shelxl refinement is uniquely defined
by the following loop, which should always be used as a source of
symmetry information in preference to the above space-group names.
They are only intended as comments.
;
_shelx_estimated_absorpt_t_max 0.987
_shelx_estimated_absorpt_t_min 0.970
_olex2_refinement_description
;
1. Fixed Uiso
 At 1.2 times of:
  All C(H) groups, All N(H) groups
 At 1.5 times of:
  All C(H,H,H) groups
2. Rigid bond restraints
 C022, C027
 with sigma for 1-2 distances of 0.01 and sigma for 1-3 distances of 0.01
3. Others
 Sof(C1)=Sof(C2)=Sof(C3)=Sof(C4)=Sof(C5)=Sof(C6)=Sof(C8)=Sof(C9)=Sof(C11)=
 Sof(C12)=Sof(C18)=Sof(C20)=1-FVAR(1)
 Sof(C01Z)=Sof(C022)=Sof(C023)=Sof(C024)=Sof(C025)=Sof(C026)=Sof(C027)=
 Sof(C028)=Sof(C029)=Sof(C02A)=Sof(C02B)=Sof(C0AA)=FVAR(1)
4.a Ternary CH refined with riding coordinates:
 C00T(HF), C013(H013), C014(HK), C01B(HP)
4.b Aromatic/amide H refined with riding coordinates:
 N001(H), N003(HA), N004(H004), N005(HB), C00J(HC), C00M(HD), C00R(HE),
 C00U(HG), C00V(H00V), C00W(H00W), C00X(HH), C00Y(HI), C00Z(HJ), C015(H015),
 C016(H016), C017(HL), C018(HM), C019(HN), C01A(HO), C01C(HQ), C01D(HR),
 C01F(HS), C01G(HT), C01H(H01H), C01J(HU), C01K(H01K), C01L(HV), C01M(HW),
 C01N(H01N), C01O(HX), C01V(H01V), C01W(H1AA)
4.c Idealised Me refined as rotating group:
 C01S(HY,HZ,H0AA), C01X(H01A,H01B,H01C), C01Y(H2AA,H3AA,H4AA), C021(H5AA,H6AA,
 H7AA)
;
_olex2_submission_special_instructions 'No special instructions were received'

loop_
_space_group_symop_operation_xyz
'x, y, z'
'-x, -y, -z'

loop_
_atom_site_label
_atom_site_type_symbol
_atom_site_fract_x
_atom_site_fract_y
_atom_site_fract_z
_atom_site_U_iso_or_equiv
_atom_site_adp_type
_atom_site_occupancy
_atom_site_site_symmetry_order
_atom_site_calc_flag
_atom_site_refinement_flags_posn
_atom_site_refinement_flags_adp
_atom_site_refinement_flags_occupancy
_atom_site_disorder_assembly
_atom_site_disorder_group
N001 N 0.8439(2) 0.2812(2) 0.71126(10) 0.0535(7) Uani 1 1 d . . . . .
H H 0.760379 0.264567 0.709254 0.064 Uiso 1 1 calc R . . . .
O002 O 1.0273(3) 0.2342(3) 0.68075(10) 0.0902(9) Uani 1 1 d . . . . .
N003 N 0.3361(3) 0.0486(2) 0.78743(10) 0.0584(8) Uani 1 1 d . . . . .
HA H 0.252477 0.033300 0.788575 0.070 Uiso 1 1 calc R . . . .
N004 N 0.3464(3) 0.5481(2) 0.78758(11) 0.0629(8) Uani 1 1 d . . . . .
H004 H 0.264170 0.523603 0.789340 0.076 Uiso 1 1 calc R . . . .
N005 N 0.8218(3) 0.8173(2) 0.71353(10) 0.0603(8) Uani 1 1 d . . . . .
HB H 0.738032 0.802902 0.712559 0.072 Uiso 1 1 calc R . . . .
O006 O 0.5184(3) -0.0019(3) 0.81992(10) 0.0978(10) Uani 1 1 d . . . . .
O007 O 1.0010(3) 0.7595(3) 0.68402(11) 0.1056(11) Uani 1 1 d . . . . .
N008 N 0.5589(3) 0.2356(3) 0.71021(12) 0.0724(9) Uani 1 1 d . . . . .
O009 O 0.5410(3) 0.5112(3) 0.81401(11) 0.1019(10) Uani 1 1 d . . . . .
N00A N 1.0517(3) 1.0224(3) 0.78502(12) 0.0751(9) Uani 1 1 d . . . . .
C00B C 0.8755(3) 0.9062(3) 0.74507(12) 0.0496(8) Uani 1 1 d . . . . .
C00C C 0.3854(3) 0.1285(3) 0.75263(12) 0.0505(8) Uani 1 1 d . . . . .
C00D C 0.8923(3) 0.3627(3) 0.74741(12) 0.0503(8) Uani 1 1 d . . . . .
C00E C 0.3814(3) 0.6402(3) 0.75633(12) 0.0553(9) Uani 1 1 d . . . . .
N00F N 0.5385(3) 0.7714(3) 0.71723(13) 0.0782(10) Uani 1 1 d . . . . .
N00G N 1.0635(3) 0.4796(3) 0.78968(13) 0.0841(10) Uani 1 1 d . . . . .
C00H C 0.7982(3) 0.2343(3) 0.59916(12) 0.0580(9) Uani 1 1 d . . . . .
C00I C 0.9108(4) 0.2259(3) 0.67944(13) 0.0594(9) Uani 1 1 d . . . . .
C00J C 0.7934(3) 0.9701(3) 0.76781(13) 0.0621(10) Uani 1 1 d . . . . .
HC H 0.703876 0.951686 0.762973 0.075 Uiso 1 1 calc R . . . .
C00K C 0.7811(4) 0.7228(3) 0.60113(14) 0.0651(10) Uani 1 1 d . . . . .
C00L C 0.3024(4) -0.0004(3) 0.90095(14) 0.0652(10) Uani 1 1 d . . . . .
C00M C 0.5142(3) 0.1561(3) 0.74247(13) 0.0619(10) Uani 1 1 d . . . . .
HD H 0.573341 0.116620 0.759233 0.074 Uiso 1 1 calc R . . . .
C00N C 1.0227(3) 0.3980(3) 0.75606(13) 0.0621(9) Uani 1 1 d . . . . .
C00O C 0.4243(4) 0.4922(3) 0.81547(14) 0.0675(10) Uani 1 1 d . . . . .
C00P C 0.4024(4) -0.0082(3) 0.81970(13) 0.0650(10) Uani 1 1 d . . . . .
C00Q C 0.8846(4) 0.7517(3) 0.68458(14) 0.0688(10) Uani 1 1 d . . . . .
C00R C 1.0046(3) 0.9349(3) 0.75559(13) 0.0680(10) Uani 1 1 d . . . . .
HE H 1.062518 0.890560 0.741288 0.082 Uiso 1 1 calc R . . . .
C00S C 0.3217(4) 0.4635(3) 0.89684(14) 0.0659(10) Uani 1 1 d . . . . .
C00T C 0.8290(4) 0.1564(3) 0.63997(13) 0.0668(10) Uani 1 1 d . . . . .
HF H 0.746936 0.123535 0.655404 0.080 Uiso 1 1 calc R . . . .
C00U C 0.8420(4) 1.0598(3) 0.79726(14) 0.0711(11) Uani 1 1 d . . . . .
HG H 0.786312 1.105096 0.812392 0.085 Uiso 1 1 calc R . . . .
C00V C 0.2862(3) 0.6937(3) 0.73518(14) 0.0688(10) Uani 1 1 d . . . . .
H00V H 0.198902 0.666837 0.741020 0.083 Uiso 1 1 calc R . . . .
C00W C 0.5071(3) 0.6819(3) 0.74564(14) 0.0699(10) Uani 1 1 d . . . . .
H00W H 0.573152 0.645126 0.759182 0.084 Uiso 1 1 calc R . . . .
C00X C 0.9703(4) 1.0843(3) 0.80493(14) 0.0692(10) Uani 1 1 d . . . . .
HH H 1.002730 1.147641 0.825132 0.083 Uiso 1 1 calc R . . . .
C00Y C 0.8942(4) 0.3024(3) 0.57531(14) 0.0710(11) Uani 1 1 d . . . . .
HI H 0.980714 0.298710 0.583824 0.085 Uiso 1 1 calc R . . . .
C00Z C 0.3015(3) 0.1864(4) 0.72763(14) 0.0740(11) Uani 1 1 d . . . . .
HJ H 0.212450 0.168935 0.732903 0.089 Uiso 1 1 calc R . . . .
C010 C 0.7411(5) 0.3863(3) 0.52568(14) 0.0727(11) Uani 1 1 d . . . . .
C011 C 0.8035(3) 0.4125(3) 0.77393(15) 0.0734(11) Uani 1 1 d . . . . .
C012 C 0.7463(5) 0.8122(3) 0.50728(15) 0.0791(12) Uani 1 1 d . . . . .
C013 C 0.3557(4) 0.4055(3) 0.85049(14) 0.0716(11) Uani 1 1 d . . . . .
H013 H 0.274929 0.369301 0.834022 0.086 Uiso 1 1 calc R . . . .
C014 C 0.3192(4) -0.0768(3) 0.85708(13) 0.0716(11) Uani 1 1 d . . . . .
HK H 0.233468 -0.100794 0.841514 0.086 Uiso 1 1 calc R . . . .
C015 C 0.4465(4) 0.8212(4) 0.69816(15) 0.0802(12) Uani 1 1 d . . . . .
H015 H 0.469418 0.885424 0.677997 0.096 Uiso 1 1 calc R . . . .
C016 C 0.4161(4) 0.5265(3) 0.92661(16) 0.0800(12) Uani 1 1 d . . . . .
H016 H 0.502060 0.537171 0.915970 0.096 Uiso 1 1 calc R . . . .
C017 C 0.6460(4) 0.3175(4) 0.54944(15) 0.0827(12) Uani 1 1 d . . . . .
HL H 0.559509 0.321543 0.540977 0.099 Uiso 1 1 calc R . . . .
C018 C 0.6733(4) 0.2423(4) 0.58548(14) 0.0760(11) Uani 1 1 d . . . . .
HM H 0.605351 0.195648 0.601006 0.091 Uiso 1 1 calc R . . . .
C019 C 0.4763(4) 0.2913(4) 0.68767(16) 0.0842(12) Uani 1 1 d . . . . .
HN H 0.507839 0.349240 0.665341 0.101 Uiso 1 1 calc R . . . .
C01A C 0.8807(4) 0.7462(4) 0.56906(16) 0.0815(12) Uani 1 1 d . . . . .
HO H 0.962894 0.730746 0.578701 0.098 Uiso 1 1 calc R . . . .
C01B C 0.7980(4) 0.6703(3) 0.65106(14) 0.0789(12) Uani 1 1 d . . . . .
HP H 0.712242 0.656543 0.666652 0.095 Uiso 1 1 calc R . . . .
C01C C 0.4036(4) 0.0387(4) 0.93307(16) 0.0806(12) Uani 1 1 d . . . . .
HQ H 0.484685 0.015977 0.927679 0.097 Uiso 1 1 calc R . . . .
C01D C 0.8657(4) 0.3755(4) 0.53936(15) 0.0824(12) Uani 1 1 d . . . . .
HR H 0.933868 0.420424 0.523189 0.099 Uiso 1 1 calc R . . . .
C01E C 0.2657(5) 0.5582(4) 0.98807(15) 0.0824(12) Uani 1 1 d . . . . .
C01F C 0.6637(4) 0.7463(4) 0.58564(16) 0.0846(12) Uani 1 1 d . . . . .
HS H 0.593154 0.732216 0.607104 0.101 Uiso 1 1 calc R . . . .
C01G C 0.8644(4) 0.7915(4) 0.52338(17) 0.0873(13) Uani 1 1 d . . . . .
HT H 0.935849 0.808725 0.502586 0.105 Uiso 1 1 calc R . . . .
C01H C 0.3199(4) 0.7860(4) 0.70571(15) 0.0793(12) Uani 1 1 d . . . . .
H01H H 0.256707 0.824322 0.690953 0.095 Uiso 1 1 calc R . . . .
C01I C 0.2756(6) 0.1471(4) 0.98110(17) 0.0929(14) Uani 1 1 d . . . . .
C01J C 0.3473(4) 0.2696(4) 0.69493(16) 0.0929(14) Uani 1 1 d . . . . .
HU H 0.290801 0.311132 0.677803 0.111 Uiso 1 1 calc R . . . .
C01K C 0.1998(4) 0.4509(4) 0.91373(16) 0.0920(14) Uani 1 1 d . . . . .
H01K H 0.133099 0.409920 0.894319 0.110 Uiso 1 1 calc R . . . .
C01L C 0.1885(5) 0.0339(5) 0.91011(16) 0.0996(15) Uani 1 1 d . . . . .
HV H 0.116992 0.007488 0.889564 0.119 Uiso 1 1 calc R . . . .
C01M C 0.6463(4) 0.7899(4) 0.53946(17) 0.0923(13) Uani 1 1 d . . . . .
HW H 0.563963 0.804803 0.529690 0.111 Uiso 1 1 calc R . . . .
C01N C 0.3872(4) 0.5727(4) 0.97046(17) 0.0886(13) Uani 1 1 d . . . . .
H01N H 0.453306 0.616058 0.989295 0.106 Uiso 1 1 calc R . . . .
C01O C 0.3888(5) 0.1093(4) 0.97227(17) 0.0947(14) Uani 1 1 d . . . . .
HX H 0.459348 0.132339 0.993779 0.114 Uiso 1 1 calc R . . . .
C01P C 0.8482(4) 0.4967(4) 0.80859(17) 0.0962(15) Uani 1 1 d . . . . .
C01Q C 0.7238(5) 0.8556(4) 0.45545(17) 0.1025(16) Uani 1 1 d . . . . .
C01R C 0.7077(6) 0.4709(4) 0.48800(18) 0.1055(16) Uani 1 1 d . . . . .
C01S C 0.8938(5) 0.0584(4) 0.62079(17) 0.1037(16) Uani 1 1 d . . . . .
HY H 0.836174 0.012002 0.597681 0.156 Uiso 1 1 calc GR . . . .
HZ H 0.914315 0.011844 0.648506 0.156 Uiso 1 1 calc GR . . . .
H0AA H 0.972403 0.088662 0.603908 0.156 Uiso 1 1 calc GR . . . .
C01T C 0.9801(4) 0.5275(4) 0.81566(18) 0.0975(15) Uani 1 1 d . . . . .
C01U C 0.2337(5) 0.6021(4) 1.03857(17) 0.1061(16) Uani 1 1 d . . . . .
C01V C 0.1717(5) 0.4961(5) 0.95805(18) 0.1060(16) Uani 1 1 d . . . . .
H01V H 0.085834 0.485102 0.968798 0.127 Uiso 1 1 calc R . . . .
C01W C 0.1747(6) 0.1073(5) 0.94923(19) 0.1173(19) Uani 1 1 d . . . . .
H1AA H 0.093993 0.130934 0.954337 0.141 Uiso 1 1 calc R . . . .
C01X C 0.4374(5) 0.3134(4) 0.86138(18) 0.1094(17) Uani 1 1 d . . . . .
H01A H 0.448987 0.271379 0.830982 0.164 Uiso 1 1 calc GR . . . .
H01B H 0.395018 0.261487 0.885810 0.164 Uiso 1 1 calc GR . . . .
H01C H 0.520739 0.348139 0.874354 0.164 Uiso 1 1 calc GR . . . .
C01Y C 0.3744(6) -0.1825(4) 0.87133(17) 0.1162(18) Uani 1 1 d . . . . .
H2AA H 0.458220 -0.160974 0.887027 0.174 Uiso 1 1 calc GR . . . .
H3AA H 0.383276 -0.228333 0.841758 0.174 Uiso 1 1 calc GR . . . .
H4AA H 0.317234 -0.226701 0.894407 0.174 Uiso 1 1 calc GR . . . .
C01Z C 0.6766(9) 0.4171(12) 0.4346(5) 0.062(3) Uani 0.508(18) 1 d . . P A 1
C020 C 0.2615(7) 0.2294(4) 1.0234(2) 0.141(3) Uani 1 1 d . . . . .
C021 C 0.8472(6) 0.5573(4) 0.64744(19) 0.133(2) Uani 1 1 d . . . . .
H5AA H 0.784810 0.502865 0.629410 0.200 Uiso 1 1 calc GR . . . .
H6AA H 0.860184 0.528957 0.680631 0.200 Uiso 1 1 calc GR . . . .
H7AA H 0.928281 0.566899 0.629943 0.200 Uiso 1 1 calc GR . . . .
C022 C 0.182(3) 0.7103(19) 1.0372(10) 0.151(9) Uani 0.508(18) 1 d . U P A 1
C023 C 0.177(3) 0.1779(16) 1.0632(6) 0.099(7) Uani 0.508(18) 1 d . . P A 1
C024 C 0.691(3) 0.989(3) 0.4601(9) 0.170(10) Uani 0.508(18) 1 d . . P A 1
C025 C 0.742(4) 0.3435(16) 0.4103(8) 0.218(13) Uani 0.508(18) 1 d . . P A 1
C026 C 0.160(2) 0.7547(16) 1.0917(6) 0.117(6) Uani 0.508(18) 1 d . . P A 1
C027 C 0.159(3) 0.771(2) 0.9985(10) 0.219(15) Uani 0.508(18) 1 d . U P A 1
C028 C 0.6136(16) 0.4891(13) 0.4014(6) 0.110(5) Uani 0.508(18) 1 d . . P A 1
C029 C 0.669(3) 1.0103(14) 0.4005(7) 0.165(9) Uani 0.508(18) 1 d . . P A 1
C02A C 0.700(5) 1.052(2) 0.4861(9) 0.200(16) Uani 0.508(18) 1 d . . P A 1
C02B C 0.221(3) 0.0787(17) 1.0860(6) 0.128(7) Uani 0.508(18) 1 d . . P A 1
C0AA C 0.142(3) 0.2696(18) 1.1011(7) 0.182(9) Uani 0.508(18) 1 d . . P A 1
C1 C 0.112(3) 0.097(3) 1.0729(11) 0.179(10) Uani 0.492(18) 1 d . . P A 2
C2 C 0.817(3) 1.055(3) 0.4737(10) 0.190(12) Uani 0.492(18) 1 d . . P A 2
C3 C 0.245(2) 0.2649(17) 1.1144(7) 0.154(8) Uani 0.492(18) 1 d . . P A 2
C4 C 0.255(3) 0.163(3) 1.0776(12) 0.155(12) Uani 0.492(18) 1 d . . P A 2
C5 C 0.690(3) 0.5416(17) 0.4024(7) 0.187(11) Uani 0.492(18) 1 d . . P A 2
C6 C 0.7709(18) 1.0130(13) 0.3943(5) 0.112(5) Uani 0.492(18) 1 d . . P A 2
C8 C 0.757(5) 0.4448(16) 0.4368(9) 0.188(14) Uani 0.492(18) 1 d . . P A 2
C9 C 0.774(2) 0.9778(9) 0.4479(4) 0.081(4) Uani 0.492(18) 1 d . . P A 2
C11 C 0.8089(14) 0.3890(18) 0.4164(5) 0.100(5) Uani 0.492(18) 1 d . . P A 2
C12 C 0.191(3) 0.799(2) 1.0055(7) 0.187(12) Uani 0.492(18) 1 d . . P A 2
C18 C 0.2361(17) 0.7692(19) 1.0956(8) 0.127(7) Uani 0.492(18) 1 d . . P A 2
C20 C 0.2542(16) 0.732(2) 1.0403(10) 0.110(6) Uani 0.492(18) 1 d . . P A 2

loop_
_atom_site_aniso_label
_atom_site_aniso_U_11
_atom_site_aniso_U_22
_atom_site_aniso_U_33
_atom_site_aniso_U_23
_atom_site_aniso_U_13
_atom_site_aniso_U_12
N001 0.0364(15) 0.0696(18) 0.0543(17) 0.0033(15) 0.0046(13) 0.0062(13)
O002 0.0536(17) 0.141(3) 0.0813(19) -0.0257(18) -0.0016(14) 0.0349(17)
N003 0.0410(16) 0.0770(19) 0.0571(18) 0.0029(16) 0.0053(14) 0.0078(14)
N004 0.0416(17) 0.078(2) 0.067(2) -0.0032(17) 0.0019(15) 0.0022(15)
N005 0.0435(17) 0.0720(19) 0.0638(19) -0.0024(16) 0.0010(15) 0.0032(15)
O006 0.0585(19) 0.159(3) 0.085(2) 0.0388(19) 0.0143(15) 0.0430(18)
O007 0.068(2) 0.148(3) 0.108(2) -0.048(2) -0.0060(17) 0.0420(19)
N008 0.0431(18) 0.100(2) 0.072(2) 0.0129(19) 0.0065(16) 0.0029(17)
O009 0.0507(18) 0.144(3) 0.113(2) 0.042(2) 0.0049(16) 0.0198(17)
N00A 0.0472(19) 0.104(3) 0.070(2) -0.008(2) 0.0031(16) -0.0051(18)
C00B 0.0362(19) 0.064(2) 0.047(2) 0.0073(17) 0.0037(15) 0.0027(16)
C00C 0.0336(19) 0.072(2) 0.046(2) -0.0033(17) 0.0002(15) 0.0097(16)
C00D 0.041(2) 0.062(2) 0.047(2) 0.0093(16) 0.0037(16) 0.0046(16)
C00E 0.040(2) 0.073(2) 0.052(2) -0.0083(18) 0.0045(16) 0.0017(17)
N00F 0.0459(19) 0.101(3) 0.085(2) 0.015(2) -0.0015(17) 0.0017(18)
N00G 0.047(2) 0.104(3) 0.096(3) -0.017(2) 0.0006(19) -0.0062(18)
C00H 0.056(2) 0.068(2) 0.048(2) -0.0059(18) -0.0007(18) 0.0030(18)
C00I 0.054(2) 0.074(2) 0.053(2) 0.0044(18) 0.0019(19) 0.0174(19)
C00J 0.039(2) 0.082(2) 0.067(2) 0.001(2) 0.0021(18) 0.0127(18)
C00K 0.076(3) 0.052(2) 0.066(3) -0.0005(18) -0.006(2) 0.0063(19)
C00L 0.066(3) 0.073(2) 0.060(2) 0.0168(19) 0.015(2) 0.016(2)
C00M 0.041(2) 0.086(3) 0.061(2) 0.003(2) 0.0008(17) 0.0155(18)
C00N 0.043(2) 0.079(2) 0.062(2) -0.001(2) -0.0027(18) 0.0000(18)
C00O 0.059(3) 0.078(3) 0.068(3) -0.003(2) 0.001(2) 0.016(2)
C00P 0.064(3) 0.081(3) 0.054(2) 0.0049(19) 0.011(2) 0.020(2)
C00Q 0.069(3) 0.080(3) 0.058(2) -0.002(2) -0.004(2) 0.016(2)
C00R 0.042(2) 0.095(3) 0.066(2) -0.014(2) 0.0066(19) 0.007(2)
C00S 0.067(3) 0.063(2) 0.066(2) 0.0003(19) 0.007(2) -0.0008(19)
C00T 0.071(3) 0.070(2) 0.058(2) 0.0056(19) 0.003(2) 0.005(2)
C00U 0.061(3) 0.088(3) 0.066(3) -0.010(2) 0.001(2) 0.020(2)
C00V 0.041(2) 0.095(3) 0.070(3) -0.003(2) -0.0006(19) 0.010(2)
C00W 0.044(2) 0.090(3) 0.074(3) 0.010(2) 0.0020(19) 0.003(2)
C00X 0.061(3) 0.081(3) 0.063(2) -0.009(2) 0.000(2) 0.003(2)
C00Y 0.061(2) 0.080(3) 0.070(3) 0.008(2) -0.006(2) 0.000(2)
C00Z 0.036(2) 0.111(3) 0.075(3) 0.018(2) 0.0042(19) 0.011(2)
C010 0.092(3) 0.069(2) 0.058(2) -0.009(2) -0.004(2) 0.016(2)
C011 0.052(2) 0.091(3) 0.077(3) -0.008(2) 0.012(2) 0.011(2)
C012 0.094(3) 0.074(3) 0.067(3) -0.003(2) -0.001(3) 0.004(2)
C013 0.077(3) 0.070(2) 0.064(2) -0.001(2) 0.003(2) -0.002(2)
C014 0.087(3) 0.074(2) 0.055(2) 0.0001(19) 0.014(2) 0.011(2)
C015 0.073(3) 0.086(3) 0.080(3) 0.008(2) 0.007(2) 0.002(2)
C016 0.063(3) 0.084(3) 0.090(3) -0.019(2) 0.006(2) 0.002(2)
C017 0.071(3) 0.114(3) 0.067(3) 0.002(3) -0.007(2) 0.027(3)
C018 0.062(3) 0.101(3) 0.062(3) 0.007(2) 0.002(2) 0.001(2)
C019 0.062(3) 0.102(3) 0.088(3) 0.030(3) 0.008(2) 0.010(2)
C01A 0.077(3) 0.090(3) 0.083(3) 0.007(2) 0.006(2) 0.031(2)
C01B 0.101(3) 0.067(2) 0.066(3) 0.001(2) -0.006(2) 0.005(2)
C01C 0.072(3) 0.092(3) 0.078(3) -0.008(2) 0.010(2) 0.012(2)
C01D 0.081(3) 0.085(3) 0.075(3) 0.012(2) -0.002(2) -0.010(2)
C01E 0.088(3) 0.090(3) 0.070(3) -0.002(2) 0.009(3) 0.017(3)
C01F 0.077(3) 0.108(3) 0.066(3) 0.007(2) -0.002(2) 0.006(3)
C01G 0.085(3) 0.095(3) 0.085(3) 0.011(3) 0.017(3) 0.022(3)
C01H 0.068(3) 0.091(3) 0.082(3) 0.013(2) -0.001(2) 0.020(2)
C01I 0.136(5) 0.074(3) 0.073(3) 0.011(2) 0.033(3) 0.025(3)
C01J 0.052(3) 0.134(4) 0.097(3) 0.046(3) 0.010(2) 0.025(3)
C01K 0.076(3) 0.111(3) 0.079(3) -0.015(3) 0.009(3) -0.019(3)
C01L 0.091(3) 0.156(4) 0.062(3) -0.003(3) 0.003(2) 0.054(3)
C01M 0.071(3) 0.120(4) 0.085(3) 0.008(3) -0.013(3) 0.014(3)
C01N 0.077(3) 0.099(3) 0.087(3) -0.026(3) -0.003(3) 0.006(3)
C01O 0.094(4) 0.101(3) 0.082(3) -0.013(3) 0.015(3) -0.012(3)
C01P 0.068(3) 0.114(3) 0.104(4) -0.042(3) 0.007(3) 0.003(3)
C01Q 0.143(5) 0.087(3) 0.074(3) 0.017(3) -0.014(3) 0.003(3)
C01R 0.168(5) 0.092(3) 0.066(3) 0.004(3) -0.014(3) 0.052(3)
C01S 0.150(5) 0.074(3) 0.091(3) -0.002(2) 0.009(3) 0.030(3)
C01T 0.063(3) 0.120(4) 0.107(4) -0.038(3) 0.011(3) 0.009(3)
C01U 0.132(4) 0.110(4) 0.082(3) -0.013(3) 0.016(3) 0.035(3)
C01V 0.075(3) 0.144(4) 0.091(4) -0.021(3) 0.022(3) -0.011(3)
C01W 0.125(5) 0.166(5) 0.081(4) 0.006(4) 0.018(3) 0.089(4)
C01X 0.159(5) 0.072(3) 0.103(4) -0.005(3) 0.012(3) 0.034(3)
C01Y 0.191(6) 0.079(3) 0.086(3) 0.002(3) 0.029(3) 0.042(3)
C01Z 0.062(6) 0.077(8) 0.050(6) 0.003(5) -0.014(5) 0.019(5)
C020 0.249(8) 0.074(3) 0.101(4) -0.008(3) 0.079(5) 0.022(4)
C021 0.234(7) 0.070(3) 0.103(4) -0.003(3) -0.016(4) 0.048(4)
C022 0.25(3) 0.101(12) 0.110(12) -0.001(9) 0.067(19) 0.048(17)
C023 0.159(18) 0.070(8) 0.071(8) -0.010(6) 0.051(10) 0.025(12)
C024 0.151(19) 0.26(3) 0.113(16) 0.107(18) 0.012(13) 0.058(19)
C025 0.41(4) 0.103(12) 0.143(15) -0.032(11) -0.13(2) 0.057(18)
C026 0.151(16) 0.130(10) 0.077(8) -0.026(7) 0.013(11) 0.039(13)
C027 0.34(3) 0.129(15) 0.23(2) 0.015(13) -0.050(19) 0.16(2)
C028 0.149(12) 0.089(9) 0.096(8) 0.037(8) -0.017(8) 0.031(8)
C029 0.21(2) 0.129(10) 0.143(13) 0.060(9) -0.082(15) -0.017(14)
C02A 0.39(5) 0.110(13) 0.116(15) -0.030(11) 0.021(19) 0.08(2)
C02B 0.18(2) 0.084(9) 0.111(10) 0.011(8) 0.038(11) -0.002(12)
C0AA 0.25(3) 0.160(13) 0.144(14) -0.065(11) 0.070(17) 0.066(18)
C1 0.16(2) 0.145(18) 0.210(19) -0.051(14) 0.087(17) -0.041(17)
C2 0.28(3) 0.152(15) 0.112(14) 0.025(12) -0.037(17) -0.068(19)
C3 0.186(18) 0.137(12) 0.126(13) -0.057(10) 0.072(13) -0.024(13)
C4 0.16(2) 0.17(3) 0.129(19) -0.099(19) 0.057(15) -0.021(19)
C5 0.37(4) 0.114(13) 0.086(9) 0.053(10) -0.019(16) 0.054(16)
C6 0.136(13) 0.116(9) 0.081(8) 0.032(6) -0.030(9) 0.011(10)
C8 0.37(4) 0.087(11) 0.113(15) 0.013(10) -0.13(2) 0.05(2)
C9 0.117(11) 0.063(6) 0.062(7) 0.008(5) -0.014(8) 0.008(7)
C11 0.104(9) 0.128(14) 0.073(8) -0.049(8) 0.005(7) 0.037(9)
C12 0.35(3) 0.155(18) 0.057(9) 0.000(9) 0.081(13) 0.022(17)
C18 0.094(11) 0.159(12) 0.132(12) -0.078(10) 0.014(10) 0.035(11)
C20 0.096(11) 0.121(12) 0.110(11) -0.034(8) 0.037(10) 0.006(9)

loop_
_atom_type_symbol
_atom_type_description
_atom_type_scat_dispersion_real
_atom_type_scat_dispersion_imag
_atom_type_scat_source
C C 0.0033 0.0016 'International Tables Vol C Tables 4.2.6.8 and 6.1.1.4'
H H 0.0000 0.0000 'International Tables Vol C Tables 4.2.6.8 and 6.1.1.4'
N N 0.0061 0.0033 'International Tables Vol C Tables 4.2.6.8 and 6.1.1.4'
O O 0.0106 0.0060 'International Tables Vol C Tables 4.2.6.8 and 6.1.1.4'

loop_
_geom_angle_atom_site_label_1
_geom_angle_atom_site_label_2
_geom_angle_atom_site_label_3
_geom_angle
C00D N001 H 116.2
C00I N001 H 116.2
C00I N001 C00D 127.6(3)
C00C N003 HA 116.2
C00P N003 HA 116.2
C00P N003 C00C 127.6(3)
C00E N004 H004 116.1
C00O N004 H004 116.1
C00O N004 C00E 127.8(3)
C00B N005 HB 116.4
C00Q N005 HB 116.4
C00Q N005 C00B 127.2(3)
C019 N008 C00M 118.1(3)
C00X N00A C00R 118.2(3)
C00J C00B N005 117.7(3)
C00J C00B C00R 117.0(3)
C00R C00B N005 125.3(3)
C00M C00C N003 124.4(3)
C00Z C00C N003 118.2(3)
C00Z C00C C00M 117.4(3)
C00N C00D N001 123.7(3)
C011 C00D N001 116.8(3)
C011 C00D C00N 119.4(3)
C00V C00E N004 118.8(3)
C00W C00E N004 123.4(3)
C00W C00E C00V 117.8(4)
C015 N00F C00W 118.4(3)
C01T N00G C00N 120.2(3)
C00Y C00H C00T 120.7(3)
C00Y C00H C018 117.7(4)
C018 C00H C00T 121.5(3)
N001 C00I C00T 114.2(3)
O002 C00I N001 123.0(3)
O002 C00I C00T 122.8(3)
C00B C00J HC 120.2
C00U C00J C00B 119.6(3)
C00U C00J HC 120.2
C01A C00K C01B 121.9(4)
C01F C00K C01A 117.2(4)
C01F C00K C01B 120.8(4)
C01C C00L C014 121.7(4)
C01L C00L C014 121.2(4)
C01L C00L C01C 117.1(4)
N008 C00M C00C 123.0(3)
N008 C00M HD 118.5
C00C C00M HD 118.5
N00G C00N C00D 121.2(3)
N004 C00O C013 114.9(3)
O009 C00O N004 123.4(4)
O009 C00O C013 121.7(4)
N003 C00P C014 113.8(3)
O006 C00P N003 123.4(3)
O006 C00P C014 122.7(4)
N005 C00Q C01B 114.1(4)
O007 C00Q N005 123.1(4)
O007 C00Q C01B 122.8(4)
N00A C00R C00B 123.1(3)
N00A C00R HE 118.4
C00B C00R HE 118.4
C016 C00S C013 121.1(4)
C01K C00S C013 121.8(4)
C01K C00S C016 117.0(4)
C00H C00T C00I 109.2(3)
C00H C00T HF 107.9
C00H C00T C01S 112.3(3)
C00I C00T HF 107.9
C01S C00T C00I 111.4(3)
C01S C00T HF 107.9
C00J C00U HG 120.0
C00X C00U C00J 120.0(4)
C00X C00U HG 120.0
C00E C00V H00V 120.4
C01H C00V C00E 119.2(4)
C01H C00V H00V 120.4
C00E C00W H00W 118.8
N00F C00W C00E 122.5(4)
N00F C00W H00W 118.8
N00A C00X C00U 122.1(4)
N00A C00X HH 119.0
C00U C00X HH 119.0
C00H C00Y HI 119.7
C01D C00Y C00H 120.6(4)
C01D C00Y HI 119.7
C00C C00Z HJ 120.1
C01J C00Z C00C 119.7(3)
C01J C00Z HJ 120.1
C017 C010 C01D 116.4(4)
C017 C010 C01R 120.2(4)
C01D C010 C01R 123.4(4)
C00D C011 C01P 118.3(4)
C01G C012 C01M 117.4(4)
C01G C012 C01Q 122.2(4)
C01M C012 C01Q 120.4(4)
C00O C013 H013 108.2
C00S C013 C00O 110.0(3)
C00S C013 H013 108.2
C00S C013 C01X 111.7(3)
C01X C013 C00O 110.4(3)
C01X C013 H013 108.2
C00L C014 HK 108.0
C00P C014 C00L 108.5(3)
C00P C014 HK 108.0
C01Y C014 C00L 113.0(3)
C01Y C014 C00P 111.1(4)
C01Y C014 HK 108.0
N00F C015 H015 118.1
N00F C015 C01H 123.8(4)
C01H C015 H015 118.1
C00S C016 H016 119.3
C01N C016 C00S 121.4(4)
C01N C016 H016 119.3
C010 C017 HL 119.2
C010 C017 C018 121.6(4)
C018 C017 HL 119.2
C00H C018 C017 121.0(4)
C00H C018 HM 119.5
C017 C018 HM 119.5
N008 C019 HN 118.4
N008 C019 C01J 123.1(4)
C01J C019 HN 118.4
C00K C01A HO 119.1
C01G C01A C00K 121.7(4)
C01G C01A HO 119.1
C00K C01B C00Q 110.8(3)
C00K C01B HP 107.5
C00K C01B C021 112.8(4)
C00Q C01B HP 107.5
C021 C01B C00Q 110.5(4)
C021 C01B HP 107.5
C00L C01C HQ 119.2
C01O C01C C00L 121.7(4)
C01O C01C HQ 119.2
C00Y C01D C010 122.6(4)
C00Y C01D HR 118.7
C010 C01D HR 118.7
C01N C01E C01U 122.3(4)
C01N C01E C01V 116.5(4)
C01V C01E C01U 121.1(4)
C00K C01F HS 119.4
C00K C01F C01M 121.3(4)
C01M C01F HS 119.4
C012 C01G HT 119.4
C01A C01G C012 121.2(4)
C01A C01G HT 119.4
C00V C01H H01H 120.8
C015 C01H C00V 118.4(4)
C015 C01H H01H 120.8
C01O C01I C01W 116.3(4)
C01O C01I C020 121.5(6)
C01W C01I C020 122.2(5)
C00Z C01J HU 120.7
C019 C01J C00Z 118.5(4)
C019 C01J HU 120.7
C00S C01K H01K 119.4
C00S C01K C01V 121.3(4)
C01V C01K H01K 119.4
C00L C01L HV 119.5
C00L C01L C01W 121.0(5)
C01W C01L HV 119.5
C012 C01M C01F 121.2(4)
C012 C01M HW 119.4
C01F C01M HW 119.4
C016 C01N C01E 121.8(4)
C016 C01N H01N 119.1
C01E C01N H01N 119.1
C01C C01O HX 119.1
C01I C01O C01C 121.8(5)
C01I C01O HX 119.1
C011 C01P C01T 119.4(4)
C012 C01Q C024 108.7(8)
C9 C01Q C012 114.6(6)
C010 C01R C01Z 113.5(5)
C010 C01R C8 111.1(8)
C00T C01S HY 109.5
C00T C01S HZ 109.5
C00T C01S H0AA 109.5
HY C01S HZ 109.5
HY C01S H0AA 109.5
HZ C01S H0AA 109.5
N00G C01T C01P 121.5(4)
C01E C01U C20 111.1(11)
C022 C01U C01E 113.9(10)
C01E C01V H01V 119.0
C01K C01V C01E 122.0(4)
C01K C01V H01V 119.0
C01I C01W H1AA 119.0
C01L C01W C01I 122.1(5)
C01L C01W H1AA 119.0
C013 C01X H01A 109.5
C013 C01X H01B 109.5
C013 C01X H01C 109.5
H01A C01X H01B 109.5
H01A C01X H01C 109.5
H01B C01X H01C 109.5
C014 C01Y H2AA 109.5
C014 C01Y H3AA 109.5
C014 C01Y H4AA 109.5
H2AA C01Y H3AA 109.5
H2AA C01Y H4AA 109.5
H3AA C01Y H4AA 109.5
C025 C01Z C01R 127.1(13)
C025 C01Z C028 113.2(14)
C028 C01Z C01R 113.9(11)
C01I C020 C4 110.9(10)
C023 C020 C01I 113.2(8)
C01B C021 H5AA 109.5
C01B C021 H6AA 109.5
C01B C021 H7AA 109.5
H5AA C021 H6AA 109.5
H5AA C021 H7AA 109.5
H6AA C021 H7AA 109.5
C01U C022 C026 110.6(19)
C027 C022 C01U 129(2)
C027 C022 C026 121(2)
C020 C023 C0AA 112.2(16)
C02B C023 C020 114(2)
C02B C023 C0AA 114.5(14)
C029 C024 C01Q 97.4(19)
C02A C024 C01Q 137(2)
C02A C024 C029 124(3)
C1 C4 C020 98(3)
C3 C4 C020 101(2)
C3 C4 C1 104.8(18)
C01R C8 C5 100(2)
C11 C8 C01R 144.4(17)
C11 C8 C5 116(2)
C01Q C9 C6 113.3(10)
C2 C9 C01Q 135.6(13)
C2 C9 C6 111.2(14)
C01U C20 C18 107(2)
C12 C20 C01U 122.2(19)
C12 C20 C18 112.0(19)

loop_
_geom_bond_atom_site_label_1
_geom_bond_atom_site_label_2
_geom_bond_distance
N001 H 0.8800
N001 C00D 1.413(4)
N001 C00I 1.351(4)
O002 C00I 1.224(4)
N003 HA 0.8800
N003 C00C 1.400(4)
N003 C00P 1.361(4)
N004 H004 0.8800
N004 C00E 1.404(4)
N004 C00O 1.361(5)
N005 HB 0.8800
N005 C00B 1.406(4)
N005 C00Q 1.351(5)
O006 C00P 1.220(4)
O007 C00Q 1.224(4)
N008 C00M 1.337(4)
N008 C019 1.320(5)
O009 C00O 1.227(4)
N00A C00R 1.342(5)
N00A C00X 1.329(5)
C00B C00J 1.384(5)
C00B C00R 1.388(5)
C00C C00M 1.389(4)
C00C C00Z 1.377(5)
C00D C00N 1.402(5)
C00D C011 1.388(5)
C00E C00V 1.390(5)
C00E C00W 1.389(5)
N00F C00W 1.328(5)
N00F C015 1.316(5)
N00G C00N 1.350(5)
N00G C01T 1.326(5)
C00H C00T 1.514(5)
C00H C00Y 1.379(5)
C00H C018 1.387(5)
C00I C00T 1.530(5)
C00J HC 0.9500
C00J C00U 1.366(5)
C00K C01A 1.376(5)
C00K C01B 1.517(5)
C00K C01F 1.376(5)
C00L C014 1.521(5)
C00L C01C 1.398(5)
C00L C01L 1.354(5)
C00M HD 0.9500
C00O C013 1.524(5)
C00P C014 1.519(5)
C00Q C01B 1.523(5)
C00R HE 0.9500
C00S C013 1.503(5)
C00S C016 1.405(5)
C00S C01K 1.364(5)
C00T HF 1.0000
C00T C01S 1.529(6)
C00U HG 0.9500
C00U C00X 1.362(5)
C00V H00V 0.9500
C00V C01H 1.375(5)
C00W H00W 0.9500
C00X HH 0.9500
C00Y HI 0.9500
C00Y C01D 1.374(5)
C00Z HJ 0.9500
C00Z C01J 1.378(5)
C010 C017 1.376(6)
C010 C01D 1.391(6)
C010 C01R 1.517(6)
C011 C01P 1.398(6)
C012 C01G 1.377(6)
C012 C01M 1.380(6)
C012 C01Q 1.531(6)
C013 H013 1.0000
C013 C01X 1.521(6)
C014 HK 1.0000
C014 C01Y 1.516(6)
C015 H015 0.9500
C015 C01H 1.365(5)
C016 H016 0.9500
C016 C01N 1.364(5)
C017 HL 0.9500
C017 C018 1.389(5)
C018 HM 0.9500
C019 HN 0.9500
C019 C01J 1.371(5)
C01A HO 0.9500
C01A C01G 1.376(6)
C01B HP 1.0000
C01B C021 1.517(6)
C01C HQ 0.9500
C01C C01O 1.375(6)
C01D HR 0.9500
C01E C01N 1.367(6)
C01E C01U 1.522(6)
C01E C01V 1.401(6)
C01F HS 0.9500
C01F C01M 1.382(6)
C01G HT 0.9500
C01H H01H 0.9500
C01I C01O 1.364(6)
C01I C01W 1.393(7)
C01I C020 1.527(6)
C01J HU 0.9500
C01K H01K 0.9500
C01K C01V 1.368(6)
C01L HV 0.9500
C01L C01W 1.393(6)
C01M HW 0.9500
C01N H01N 0.9500
C01O HX 0.9500
C01P C01T 1.403(6)
C01Q C024 1.68(3)
C01Q C9 1.497(13)
C01R C01Z 1.590(16)
C01R C8 1.54(4)
C01S HY 0.9800
C01S HZ 0.9800
C01S H0AA 0.9800
C01U C022 1.48(3)
C01U C20 1.54(3)
C01V H01V 0.9500
C01W H1AA 0.9500
C01X H01A 0.9800
C01X H01B 0.9800
C01X H01C 0.9800
C01Y H2AA 0.9800
C01Y H3AA 0.9800
C01Y H4AA 0.9800
C01Z C025 1.37(3)
C01Z C028 1.470(18)
C020 C023 1.49(2)
C020 C4 1.67(4)
C021 H5AA 0.9800
C021 H6AA 0.9800
C021 H7AA 0.9800
C022 C026 1.60(3)
C022 C027 1.32(3)
C023 C02B 1.47(3)
C023 C0AA 1.58(2)
C024 C029 1.66(2)
C024 C02A 1.02(3)
C1 C4 1.60(4)
C2 C9 1.19(3)
C3 C4 1.58(3)
C5 C8 1.72(2)
C6 C9 1.519(16)
C8 C11 1.07(3)
C12 C20 1.46(4)
C18 C20 1.58(3)

loop_
_geom_hbond_atom_site_label_D
_geom_hbond_atom_site_label_H
_geom_hbond_atom_site_label_A
_geom_hbond_distance_DH
_geom_hbond_distance_HA
_geom_hbond_distance_DA
_geom_hbond_angle_DHA
_geom_hbond_site_symmetry_A
N001 H N008 0.88 2.11 2.991(4) 174.5 .
N003 HA N00A 0.88 2.11 2.986(4) 170.4 1_445
N004 H004 N00G 0.88 2.12 2.993(4) 174.2 1_455
N005 HB N00F 0.88 2.10 2.977(4) 174.7 .
C00J HC O006 0.95 2.63 3.314(5) 129.0 1_565
C00M HD O006 0.95 2.21 2.840(5) 122.9 .
C00R HE O007 0.95 2.22 2.839(5) 121.9 .
C00W H00W O009 0.95 2.19 2.826(5) 123.6 .
C00Z HJ O002 0.95 2.62 3.284(5) 127.6 1_455
C00Z HJ N00A 0.95 2.69 3.455(5) 138.5 1_445
